data_4305558
loop_
_publ_author_name
'Brendan F. Abrahams'
'Berin A. Boughton'
'Haozhen Choy'
'Oliver Clarke'
'Martin J. Grannas'
'David J. Price'
'Richard Robson'

_publ_section_title
;
Trianionic Organoborate Triangles
;
_journal_name_full 'Inorganic Chemistry'
_journal_page_first 9797
_journal_page_last 9803
_journal_paper_doi 10.1021/ic800544j
_journal_volume 47
_journal_year 2008
_chemical_formula_sum 'C82.5 H114 B3 N3 O13.5'
_chemical_formula_weight 1396.20
_chemical_name_systematic
;
 ?
;
_space_group_IT_number 15
_symmetry_cell_setting monoclinic
_symmetry_space_group_name_Hall '-C 2yc'
_symmetry_space_group_name_H-M 'C 1 2/c 1'
_atom_sites_solution_hydrogens geom
_atom_sites_solution_primary direct
_atom_sites_solution_secondary difmap
_audit_creation_method SHELXL-97
_cell_angle_alpha 90.00
_cell_angle_beta 91.177(2)
_cell_angle_gamma 90.00
_cell_formula_units_Z 4
_cell_length_a 20.343(3)
_cell_length_b 29.068(4)
_cell_length_c 13.680(2)
_cell_measurement_reflns_used 3560
_cell_measurement_temperature 130(1)
_cell_measurement_theta_max 21.51
_cell_measurement_theta_min 2.33
_cell_volume 8088(2)
_computing_cell_refinement 'Bruker SMART'
_computing_data_collection 'Bruker SMART'
_computing_data_reduction 'Bruker SAINT'
_computing_structure_refinement 'SHELXL-97 (Sheldrick, 1997)'
_computing_structure_solution 'Bruker SHELXTL'
_diffrn_ambient_temperature 130(2)
_diffrn_measured_fraction_theta_full 0.995
_diffrn_measured_fraction_theta_max 0.995
_diffrn_measurement_device_type 'Bruker CCD area detector'
_diffrn_measurement_method 'phi and omega scans'
_diffrn_radiation_monochromator graphite
_diffrn_radiation_source 'fine-focus sealed tube'
_diffrn_radiation_type MoK\a
_diffrn_radiation_wavelength 0.71073
_diffrn_reflns_av_R_equivalents 0.0666
_diffrn_reflns_av_sigmaI/netI 0.0779
_diffrn_reflns_limit_h_max 24
_diffrn_reflns_limit_h_min -24
_diffrn_reflns_limit_k_max 20
_diffrn_reflns_limit_k_min -34
_diffrn_reflns_limit_l_max 15
_diffrn_reflns_limit_l_min -16
_diffrn_reflns_number 20826
_diffrn_reflns_theta_full 25.03
_diffrn_reflns_theta_max 25.03
_diffrn_reflns_theta_min 1.40
_exptl_absorpt_coefficient_mu 0.076
_exptl_absorpt_correction_type none
_exptl_crystal_colour colourless
_exptl_crystal_density_diffrn 1.147
_exptl_crystal_density_method 'not measured'
_exptl_crystal_description 'irregular block'
_exptl_crystal_F_000 3012
_exptl_crystal_size_max 0.58
_exptl_crystal_size_mid 0.33
_exptl_crystal_size_min 0.33
_refine_diff_density_max 1.027
_refine_diff_density_min -0.614
_refine_diff_density_rms 0.089
_refine_ls_extinction_method none
_refine_ls_goodness_of_fit_ref 1.168
_refine_ls_hydrogen_treatment constr
_refine_ls_matrix_type full
_refine_ls_number_parameters 453
_refine_ls_number_reflns 7122
_refine_ls_number_restraints 5
_refine_ls_restrained_S_all 1.168
_refine_ls_R_factor_all 0.1804
_refine_ls_R_factor_gt 0.1132
_refine_ls_shift/su_max 0.000
_refine_ls_shift/su_mean 0.000
_refine_ls_structure_factor_coef Fsqd
_refine_ls_weighting_details 'calc w=1/[\s^2^(Fo^2^)+(0.2000P)^2^+0.0000P] where P=(Fo^2^+2Fc^2^)/3'
_refine_ls_weighting_scheme calc
_refine_ls_wR_factor_gt 0.3281
_refine_ls_wR_factor_ref 0.3681
_reflns_number_gt 3520
_reflns_number_total 7122
_reflns_threshold_expression >2sigma(I)
_cod_data_source_file ic800544j_si_002_1.cif
_cod_data_source_block ocb1331m
_cod_depositor_comments
;
The following automatic conversions were performed:
'_symmetry_cell_setting' value 'Monoclinic' changed to 'monoclinic'
according to '/home/saulius/struct/CIF-dictionaries/cif_core.dic'
dictionary named 'cif_core.dic' version 2.4.1 from
2010-06-29.

'_exptl_absorpt_correction_type' value 'None' changed to
'none' according to '/home/saulius/struct/CIF-dictionaries/cif_core.dic'
dictionary named 'cif_core.dic' version 2.4.1 from 2010-06-29.

Automatic conversion script
Id: cif_fix_enum 1527 2010-12-29 10:47:43Z saulius 
;
_cod_original_formula_sum 'C82.50 H114 B3 N3 O13.50'
_cod_database_code 4305558

loop_
_symmetry_equiv_pos_as_xyz
'x, y, z'
'-x, y, -z+1/2'
'x+1/2, y+1/2, z'
'-x+1/2, y+1/2, -z+1/2'
'-x, -y, -z'
'x, -y, z-1/2'
'-x+1/2, -y+1/2, -z'
'x+1/2, -y+1/2, z-1/2'

loop_
_atom_site_label
_atom_site_type_symbol
_atom_site_fract_x
_atom_site_fract_y
_atom_site_fract_z
_atom_site_U_iso_or_equiv
_atom_site_adp_type
_atom_site_occupancy
_atom_site_symmetry_multiplicity
_atom_site_calc_flag
_atom_site_refinement_flags
_atom_site_disorder_assembly
_atom_site_disorder_group
O2 O 0.97397(14) 0.60043(11) 0.6679(2) 0.0533(9) Uani 1 1 d . . .
O1 O 0.94319(15) 0.54289(11) 0.7799(3) 0.0615(10) Uani 1 1 d . . .
O3 O 0.82353(15) 0.36055(11) 0.5773(3) 0.0653(11) Uani 1 1 d . . .
O6 O 0.80619(17) 0.27850(11) 0.5533(3) 0.0684(11) Uani 1 1 d . . .
C3 C 0.8709(2) 0.59852(15) 0.5718(4) 0.0476(12) Uani 1 1 d . . .
H3 H 0.8827 0.6225 0.5284 0.057 Uiso 1 1 calc R . .
O4 O 0.72893(17) 0.32813(12) 0.6472(3) 0.0703(11) Uani 1 1 d . . .
C1 C 0.8936(2) 0.55089(15) 0.7126(4) 0.0473(12) Uani 1 1 d . . .
C4 C 0.8096(2) 0.57521(15) 0.5620(4) 0.0468(12) Uani 1 1 d . . .
O5 O 0.8369(2) 0.30356(13) 0.7111(3) 0.0827(12) Uani 1 1 d . . .
C6 C 0.8343(2) 0.52923(15) 0.7057(4) 0.0486(12) Uani 1 1 d . . .
H6 H 0.8220 0.5064 0.7517 0.058 Uiso 1 1 calc R . .
C2 C 0.9117(2) 0.58487(15) 0.6464(3) 0.0431(11) Uani 1 1 d . . .
C16 C 0.6741(2) 0.44863(17) 0.6473(4) 0.0493(12) Uani 1 1 d . . .
C5 C 0.7924(2) 0.54179(15) 0.6289(4) 0.0470(12) Uani 1 1 d . . .
C24 C 0.8801(3) 0.21107(17) 0.5525(4) 0.0668(16) Uani 1 1 d . . .
H24 H 0.8670 0.2005 0.4893 0.080 Uiso 1 1 calc R . .
C17 C 0.6689(2) 0.40154(17) 0.6620(4) 0.0549(13) Uani 1 1 d . . .
H17 H 0.6307 0.3884 0.6894 0.066 Uiso 1 1 calc R . .
C18 C 0.7218(2) 0.37448(17) 0.6351(4) 0.0556(13) Uani 1 1 d . . .
C21 C 0.7298(2) 0.46736(15) 0.6051(4) 0.0500(12) Uani 1 1 d . . .
C10 C 0.7148(2) 0.53887(16) 0.4963(4) 0.0567(13) Uani 1 1 d . . .
H10A H 0.6677 0.5462 0.4856 0.068 Uiso 1 1 calc R . .
H10B H 0.7278 0.5157 0.4472 0.068 Uiso 1 1 calc R . .
C12 C 0.6710(2) 0.52973(16) 0.6728(4) 0.0548(13) Uani 1 1 d . . .
H12A H 0.6459 0.5572 0.6515 0.066 Uiso 1 1 calc R . .
H12B H 0.6894 0.5354 0.7392 0.066 Uiso 1 1 calc R . .
C23 C 0.8537(3) 0.24934(17) 0.5938(4) 0.0632(15) Uani 1 1 d . . .
C7 C 0.7573(2) 0.58311(15) 0.4862(4) 0.0538(13) Uani 1 1 d . . .
C25 C 0.9285(3) 0.18814(16) 0.6104(4) 0.0730(18) Uani 1 1 d . . .
C11 C 0.7267(2) 0.51979(15) 0.6011(4) 0.0508(12) Uani 1 1 d . . .
C19 C 0.7772(2) 0.39377(16) 0.5942(4) 0.0553(13) Uani 1 1 d . . .
C14 C 0.5694(2) 0.49016(19) 0.5956(4) 0.0639(15) Uani 1 1 d . . .
H14A H 0.5389 0.5145 0.6144 0.096 Uiso 1 1 calc R . .
H14B H 0.5458 0.4608 0.5910 0.096 Uiso 1 1 calc R . .
H14C H 0.5881 0.4976 0.5320 0.096 Uiso 1 1 calc R . .
C20 C 0.7823(2) 0.43979(16) 0.5764(4) 0.0555(13) Uani 1 1 d . . .
H20 H 0.8197 0.4525 0.5459 0.067 Uiso 1 1 calc R . .
C13 C 0.6251(2) 0.48633(18) 0.6731(4) 0.0562(13) Uani 1 1 d . . .
C15 C 0.5943(2) 0.4790(2) 0.7732(4) 0.0707(16) Uani 1 1 d . . .
H15A H 0.5634 0.5040 0.7862 0.106 Uiso 1 1 calc R . .
H15B H 0.6290 0.4787 0.8240 0.106 Uiso 1 1 calc R . .
H15C H 0.5709 0.4495 0.7735 0.106 Uiso 1 1 calc R . .
C26 C 0.9460(3) 0.20383(17) 0.7022(4) 0.0747(18) Uani 1 1 d . . .
C32 C 1.0000 0.1745(3) 0.7500 0.090(3) Uani 1 2 d S . .
C29 C 0.9244(3) 0.10241(17) 0.5942(5) 0.094(2) Uani 1 1 d . . .
H29A H 0.9068 0.1015 0.6603 0.142 Uiso 1 1 calc R . .
H29B H 0.9510 0.0748 0.5831 0.142 Uiso 1 1 calc R . .
H29C H 0.8880 0.1035 0.5462 0.142 Uiso 1 1 calc R . .
C8 C 0.7851(3) 0.5873(2) 0.3825(4) 0.0820(19) Uani 1 1 d . . .
H8A H 0.7490 0.5923 0.3353 0.123 Uiso 1 1 calc R . .
H8B H 0.8084 0.5589 0.3660 0.123 Uiso 1 1 calc R . .
H8C H 0.8157 0.6133 0.3804 0.123 Uiso 1 1 calc R . .
C22 C 0.8703(3) 0.26485(17) 0.6867(4) 0.0702(16) Uani 1 1 d . . .
B1 B 1.0000 0.5720(3) 0.7500 0.053(2) Uani 1 2 d S . .
C28 C 0.9673(3) 0.14525(17) 0.5832(6) 0.083(2) Uani 1 1 d . . .
C9 C 0.7166(3) 0.62627(17) 0.5090(5) 0.0802(19) Uani 1 1 d . . .
H9A H 0.6826 0.6305 0.4580 0.120 Uiso 1 1 calc R . .
H9B H 0.7455 0.6533 0.5110 0.120 Uiso 1 1 calc R . .
H9C H 0.6958 0.6225 0.5725 0.120 Uiso 1 1 calc R . .
C31 C 1.0224(3) 0.14630(19) 0.6609(5) 0.094(2) Uani 1 1 d . . .
H31A H 1.0623 0.1604 0.6333 0.112 Uiso 1 1 calc R . .
H31B H 1.0334 0.1145 0.6815 0.112 Uiso 1 1 calc R . .
C27 C 0.9182(3) 0.24200(18) 0.7426(4) 0.0779(18) Uani 1 1 d . . .
H27 H 0.9309 0.2525 0.8060 0.093 Uiso 1 1 calc R . .
B2 B 0.7998(3) 0.3178(2) 0.6229(5) 0.0664(18) Uani 1 1 d . . .
N2 N 1.1585(2) 0.3212(2) 1.1323(5) 0.0989(19) Uani 1 1 d D . .
H2 H 1.1707 0.3174 1.0677 0.119 Uiso 1 1 calc R A 1
C30 C 0.9933(3) 0.1468(2) 0.4806(6) 0.101(2) Uani 1 1 d . . .
H30A H 1.0170 0.1182 0.4671 0.151 Uiso 1 1 calc R . .
H30B H 1.0233 0.1730 0.4744 0.151 Uiso 1 1 calc R . .
H30C H 0.9565 0.1502 0.4337 0.151 Uiso 1 1 calc R . .
C37 C 1.1846(5) 0.2805(3) 1.1814(7) 0.131(3) Uani 1 1 d . B .
H37A H 1.2323 0.2780 1.1698 0.157 Uiso 1 1 calc R . .
H37B H 1.1629 0.2527 1.1541 0.157 Uiso 1 1 calc R . .
C33 C 1.1949(5) 0.3655(3) 1.1649(7) 0.142(4) Uani 1 1 d . B .
H33A H 1.1802 0.3915 1.1232 0.171 Uiso 1 1 calc R . .
H33B H 1.1837 0.3728 1.2333 0.171 Uiso 1 1 calc R . .
C38 C 1.1727(7) 0.2832(4) 1.2925(8) 0.211(6) Uani 1 1 d . . .
H38A H 1.1903 0.2555 1.3244 0.317 Uiso 1 1 calc R B .
H38B H 1.1254 0.2854 1.3039 0.317 Uiso 1 1 calc R . .
H38C H 1.1949 0.3104 1.3196 0.317 Uiso 1 1 calc R . .
C34 C 1.2677(5) 0.3599(4) 1.1577(9) 0.181(5) Uani 1 1 d . . .
H34A H 1.2896 0.3883 1.1794 0.272 Uiso 1 1 calc R B .
H34B H 1.2789 0.3535 1.0897 0.272 Uiso 1 1 calc R . .
H34C H 1.2823 0.3343 1.1993 0.272 Uiso 1 1 calc R . .
N1 N 1.0000 0.4432(4) 0.7500 0.171(6) Uani 1 2 d S . .
C40 C 1.0252(4) 0.4523(3) 0.9157(6) 0.119(3) Uiso 1 1 d D . .
C39 C 0.9460(4) 0.4339(3) 0.6797(7) 0.043(2) Uiso 0.50 1 d P . .
O7 O 0.8457(7) 0.2939(5) 0.9224(10) 0.161(5) Uiso 0.50 1 d P . .
C45 C 0.8326(9) 0.2519(7) 0.9526(14) 0.138(6) Uiso 0.50 1 d P . .
C44 C 0.9543(7) 0.3689(5) 0.8055(12) 0.104(4) Uiso 0.50 1 d P . .
C46 C 0.9937(11) 0.3424(8) 0.8885(17) 0.070(6) Uiso 0.25 1 d P . .
C41 C 0.9669(9) 0.4350(8) 0.8510(17) 0.180(9) Uiso 0.50 1 d PD . .
O8 O 0.9341(16) 0.3390(11) 0.865(2) 0.177(10) Uiso 0.25 1 d P . .
C43 C 0.9876(13) 0.4031(6) 0.757(2) 0.130(6) Uiso 0.50 1 d P . .
C35A C 1.0882(5) 0.3355(6) 1.1245(13) 0.123(4) Uiso 0.50 1 d PD B 1
H35A H 1.0876 0.3692 1.1141 0.148 Uiso 0.50 1 calc PR B 1
H35B H 1.0685 0.3298 1.1889 0.148 Uiso 0.50 1 calc PR B 1
C36A C 1.0418(8) 0.3141(5) 1.0466(12) 0.118(4) Uiso 0.50 1 d PD B 1
H36A H 0.9965 0.3238 1.0586 0.177 Uiso 0.50 1 calc PR B 1
H36B H 1.0447 0.2805 1.0501 0.177 Uiso 0.50 1 calc PR B 1
H36C H 1.0546 0.3245 0.9815 0.177 Uiso 0.50 1 calc PR B 1
C35B C 1.0905(5) 0.3299(6) 1.1639(14) 0.123(4) Uiso 0.50 1 d PD B 2
H35C H 1.0739 0.3596 1.1381 0.148 Uiso 0.50 1 calc PR B 2
H35D H 1.0882 0.3302 1.2361 0.148 Uiso 0.50 1 calc PR B 2
C36B C 1.0507(8) 0.2894(5) 1.1206(13) 0.118(4) Uiso 0.50 1 d PD B 2
H36D H 1.0036 0.2959 1.1256 0.177 Uiso 0.50 1 calc PR B 2
H36E H 1.0614 0.2613 1.1570 0.177 Uiso 0.50 1 calc PR B 2
H36F H 1.0617 0.2854 1.0518 0.177 Uiso 0.50 1 calc PR B 2

loop_
_atom_site_aniso_label
_atom_site_aniso_U_11
_atom_site_aniso_U_22
_atom_site_aniso_U_33
_atom_site_aniso_U_23
_atom_site_aniso_U_13
_atom_site_aniso_U_12
O2 0.0383(18) 0.057(2) 0.064(2) 0.0033(16) -0.0044(16) -0.0059(15)
O1 0.0399(19) 0.066(2) 0.078(3) 0.0179(18) -0.0164(18) -0.0066(15)
O3 0.049(2) 0.042(2) 0.105(3) 0.0018(18) -0.0033(19) 0.0072(15)
O6 0.073(2) 0.049(2) 0.082(3) 0.0102(18) -0.026(2) 0.0057(17)
C3 0.044(3) 0.041(3) 0.058(3) 0.000(2) 0.001(2) 0.003(2)
O4 0.076(3) 0.048(2) 0.086(3) 0.0097(18) -0.009(2) -0.0049(17)
C1 0.035(3) 0.048(3) 0.058(3) 0.000(2) -0.004(2) 0.003(2)
C4 0.040(3) 0.042(3) 0.058(3) 0.000(2) 0.001(2) 0.008(2)
O5 0.100(3) 0.059(2) 0.087(3) -0.009(2) -0.041(2) 0.019(2)
C6 0.038(3) 0.045(3) 0.062(3) 0.007(2) -0.004(2) 0.002(2)
C2 0.031(2) 0.044(3) 0.054(3) 0.000(2) 0.003(2) 0.0022(19)
C16 0.031(2) 0.055(3) 0.062(3) -0.002(2) -0.016(2) -0.006(2)
C5 0.042(3) 0.037(3) 0.061(3) -0.006(2) -0.004(2) 0.005(2)
C24 0.078(4) 0.040(3) 0.081(4) 0.001(3) -0.033(3) -0.008(3)
C17 0.040(3) 0.062(3) 0.061(3) 0.000(3) -0.012(2) -0.013(2)
C18 0.053(3) 0.047(3) 0.066(4) 0.003(2) -0.014(3) -0.001(2)
C21 0.039(3) 0.046(3) 0.064(3) -0.001(2) -0.008(2) 0.000(2)
C10 0.048(3) 0.059(3) 0.063(3) -0.003(2) -0.012(2) 0.009(2)
C12 0.038(3) 0.049(3) 0.077(4) -0.009(2) -0.011(2) 0.006(2)
C23 0.069(4) 0.037(3) 0.082(4) 0.012(3) -0.029(3) 0.001(2)
C7 0.048(3) 0.048(3) 0.065(3) 0.006(2) -0.014(3) 0.002(2)
C25 0.088(4) 0.036(3) 0.093(5) 0.000(3) -0.050(4) -0.003(3)
C11 0.038(3) 0.046(3) 0.068(3) 0.001(2) -0.007(2) -0.001(2)
C19 0.037(3) 0.047(3) 0.082(4) 0.001(2) -0.013(3) 0.000(2)
C14 0.038(3) 0.079(4) 0.074(4) -0.012(3) -0.011(3) 0.006(2)
C20 0.036(3) 0.045(3) 0.085(4) 0.003(3) 0.002(2) -0.001(2)
C13 0.031(3) 0.072(3) 0.065(4) -0.007(3) -0.008(2) 0.001(2)
C15 0.038(3) 0.098(4) 0.077(4) -0.013(3) -0.004(3) -0.005(3)
C26 0.092(4) 0.034(3) 0.096(4) 0.001(3) -0.054(4) 0.004(3)
C32 0.105(7) 0.038(4) 0.124(8) 0.000 -0.068(6) 0.000
C29 0.114(5) 0.039(3) 0.128(6) -0.011(3) -0.068(4) 0.001(3)
C8 0.082(4) 0.088(4) 0.075(4) 0.011(3) -0.025(3) -0.024(3)
C22 0.082(4) 0.039(3) 0.089(4) 0.003(3) -0.035(3) -0.001(3)
B1 0.031(4) 0.055(5) 0.074(6) 0.000 -0.010(4) 0.000
C28 0.098(5) 0.039(3) 0.109(6) -0.013(3) -0.056(4) 0.009(3)
C9 0.074(4) 0.047(3) 0.118(5) 0.008(3) -0.031(4) 0.011(3)
C31 0.098(5) 0.044(3) 0.135(6) -0.022(3) -0.065(4) 0.015(3)
C27 0.104(5) 0.045(3) 0.082(4) 0.004(3) -0.046(4) 0.006(3)
B2 0.055(4) 0.057(4) 0.087(5) -0.001(3) -0.019(3) 0.001(3)
N2 0.074(4) 0.111(5) 0.111(5) -0.038(4) 0.011(3) 0.027(3)
C30 0.091(5) 0.074(5) 0.135(7) -0.022(4) -0.055(5) 0.013(3)
C37 0.147(8) 0.123(7) 0.122(8) -0.020(6) -0.016(6) 0.016(6)
C33 0.158(8) 0.114(7) 0.157(9) -0.074(6) 0.063(7) -0.011(6)
C38 0.283(15) 0.229(14) 0.120(9) -0.033(8) -0.029(9) 0.050(11)
C34 0.154(10) 0.192(11) 0.198(12) -0.093(9) 0.032(8) -0.030(8)
N1 0.246(15) 0.081(7) 0.189(13) 0.000 0.084(12) 0.000

loop_
_atom_type_symbol
_atom_type_description
_atom_type_scat_dispersion_real
_atom_type_scat_dispersion_imag
_atom_type_scat_source
C C 0.0033 0.0016 'International Tables Vol C Tables 4.2.6.8 and 6.1.1.4'
H H 0.0000 0.0000 'International Tables Vol C Tables 4.2.6.8 and 6.1.1.4'
B B 0.0013 0.0007 'International Tables Vol C Tables 4.2.6.8 and 6.1.1.4'
N N 0.0061 0.0033 'International Tables Vol C Tables 4.2.6.8 and 6.1.1.4'
O O 0.0106 0.0060 'International Tables Vol C Tables 4.2.6.8 and 6.1.1.4'

loop_
_geom_angle_atom_site_label_1
_geom_angle_atom_site_label_2
_geom_angle_atom_site_label_3
_geom_angle
_geom_angle_site_symmetry_1
_geom_angle_site_symmetry_3
_geom_angle_publ_flag
C2 O2 B1 107.0(3) . . ?
C1 O1 B1 106.3(3) . . ?
C1 O1 N1 109.6(3) . . ?
B1 O1 N1 101.4(3) . . ?
C19 O3 B2 106.8(4) . . ?
C23 O6 B2 106.3(4) . . ?
C2 C3 C4 116.9(4) . . ?
C18 O4 B2 105.5(4) . . ?
C6 C1 O1 127.3(4) . . ?
C6 C1 C2 121.8(4) . . ?
O1 C1 C2 110.9(4) . . ?
C5 C4 C3 120.3(4) . . ?
C5 C4 C7 112.5(4) . . ?
C3 C4 C7 127.2(4) . . ?
C22 O5 B2 106.4(4) . . ?
C1 C6 C5 117.3(4) . . ?
C3 C2 O2 127.7(4) . . ?
C3 C2 C1 121.9(4) . . ?
O2 C2 C1 110.4(4) . . ?
C17 C16 C21 120.7(4) . . ?
C17 C16 C13 128.5(4) . . ?
C21 C16 C13 110.8(4) . . ?
C4 C5 C6 121.7(4) . . ?
C4 C5 C11 111.2(4) . . ?
C6 C5 C11 126.9(4) . . ?
C23 C24 C25 115.3(5) . . ?
C16 C17 C18 117.2(4) . . ?
O4 C18 C19 111.3(4) . . ?
O4 C18 C17 127.4(5) . . ?
C19 C18 C17 121.3(5) . . ?
C16 C21 C20 121.7(4) . . ?
C16 C21 C11 111.8(4) . . ?
C20 C21 C11 126.4(4) . . ?
C11 C10 C7 107.5(4) . . ?
C11 C12 C13 107.2(4) . . ?
C24 C23 C22 123.7(5) . . ?
C24 C23 O6 127.5(5) . . ?
C22 C23 O6 108.8(5) . . ?
C4 C7 C9 111.4(4) . . ?
C4 C7 C8 112.5(4) . . ?
C9 C7 C8 109.3(5) . . ?
C4 C7 C10 101.6(4) . . ?
C9 C7 C10 110.7(4) . . ?
C8 C7 C10 111.2(4) . . ?
C26 C25 C24 121.2(5) . . ?
C26 C25 C28 111.6(5) . . ?
C24 C25 C28 127.3(5) . . ?
C5 C11 C21 112.1(4) . . ?
C5 C11 C12 114.6(4) . . ?
C21 C11 C12 101.2(4) . . ?
C5 C11 C10 101.5(4) . . ?
C21 C11 C10 113.2(4) . . ?
C12 C11 C10 114.7(4) . . ?
B2 C11 B1 90.23(11) . . ?
C20 C19 O3 127.2(4) . . ?
C20 C19 C18 122.3(4) . . ?
O3 C19 C18 110.5(4) . . ?
C19 C20 C21 116.8(4) . . ?
C16 C13 C15 112.7(4) . . ?
C16 C13 C14 111.5(4) . . ?
C15 C13 C14 108.5(4) . . ?
C16 C13 C12 100.7(3) . . ?
C15 C13 C12 111.6(4) . . ?
C14 C13 C12 111.7(4) . . ?
C27 C26 C25 122.5(5) . . ?
C27 C26 C32 125.4(5) . . ?
C25 C26 C32 112.1(5) . . ?
C26 C32 C26 112.2(6) 2_756 . ?
C26 C32 C31 114.3(3) 2_756 . ?
C26 C32 C31 100.3(3) . . ?
C26 C32 C31 100.3(3) 2_756 2_756 ?
C26 C32 C31 114.3(3) . 2_756 ?
C31 C32 C31 115.9(7) . 2_756 ?
C26 C32 B2 102.3(3) 2_756 . ?
C31 C32 B2 112.6(3) 2_756 . ?
O5 C22 C23 112.4(4) . . ?
O5 C22 C27 127.3(5) . . ?
C23 C22 C27 120.2(5) . . ?
O2 B1 O2 112.3(6) 2_756 . ?
O2 B1 O1 111.92(18) 2_756 . ?
O2 B1 O1 104.87(16) . . ?
O2 B1 O1 104.87(16) 2_756 2_756 ?
O2 B1 O1 111.92(18) . 2_756 ?
O1 B1 O1 111.1(6) . 2_756 ?
O1 B1 C11 118.3(3) 2_756 . ?
O2 B1 C11 134.68(16) . 2_756 ?
O1 B1 C11 118.3(3) . 2_756 ?
C30 C28 C25 113.2(5) . . ?
C30 C28 C31 112.2(6) . . ?
C25 C28 C31 101.0(4) . . ?
C30 C28 C29 109.1(5) . . ?
C25 C28 C29 110.1(6) . . ?
C31 C28 C29 111.1(5) . . ?
C28 C31 C32 109.5(5) . . ?
C26 C27 C22 117.0(5) . . ?
O5 B2 O3 114.6(5) . . ?
O5 B2 O6 104.9(4) . . ?
O3 B2 O6 109.9(5) . . ?
O5 B2 O4 110.6(5) . . ?
O3 B2 O4 104.3(4) . . ?
O6 B2 O4 112.8(4) . . ?
O3 B2 C32 118.4(3) . . ?
O4 B2 C32 135.3(3) . . ?
O5 B2 C11 115.7(3) . . ?
O6 B2 C11 137.2(3) . . ?
C32 B2 C11 147.45(13) . . ?
C37 N2 C35B 109.7(10) . . ?
C37 N2 C35A 126.8(10) . . ?
C37 N2 C33 112.1(7) . . ?
C35B N2 C33 102.7(8) . . ?
C35A N2 C33 104.0(8) . . ?
C37 N2 O6 87.8(4) . 2_756 ?
C35B N2 O6 124.9(8) . 2_756 ?
C35A N2 O6 107.9(7) . 2_756 ?
C33 N2 O6 118.6(4) . 2_756 ?
N2 C37 C38 110.4(8) . . ?
C34 C33 N2 111.1(6) . . ?
C43 N1 C39 85.5(16) 2_756 . ?
C43 N1 C39 85.5(16) . 2_756 ?
C43 N1 C39 73.6(16) 2_756 2_756 ?
C39 N1 C39 158.7(11) . 2_756 ?
C43 N1 C41 91.2(19) 2_756 . ?
C39 N1 C41 102.7(6) . . ?
C43 N1 C41 91.2(19) . 2_756 ?
C39 N1 C41 102.7(6) 2_756 2_756 ?
C41 N1 C41 163(2) . 2_756 ?
C43 N1 O1 143.7(12) . . ?
C43 N1 O1 170.1(12) 2_756 . ?
C39 N1 O1 89.1(5) . . ?
C39 N1 O1 110.9(6) 2_756 . ?
C41 N1 O1 114.8(9) 2_756 . ?
N1 C39 C40 101.4(7) . 2_756 ?
C40 C39 C43 123.1(12) 2_756 . ?
C40 C39 C43 106.3(10) 2_756 2_756 ?
O8 C44 C43 166(3) . . ?
C43 C44 C46 116.7(19) . . ?
O8 C44 C43 157(2) . 2_756 ?
C46 C44 C43 106.6(15) . 2_756 ?
O8 C44 C41 119(2) . . ?
C46 C44 C41 100.5(13) . . ?
O8 C46 C44 51.8(17) . . ?
C40 C41 N1 96.7(13) . . ?
C40 C41 C43 115.0(18) . . ?
C40 C41 C43 102.3(14) . 2_756 ?
C40 C41 C44 124.8(14) . . ?
N1 C41 C44 85.8(12) . . ?
C39 C41 C44 91.6(12) 2_756 . ?
C43 C41 C44 52.4(8) 2_756 . ?
C46 O8 C44 78(2) . . ?
C43 C43 N1 76.8(12) 2_756 . ?
C43 C43 C44 130(3) 2_756 . ?
N1 C43 C44 148(2) . . ?
C43 C43 C39 104(6) 2_756 . ?
C44 C43 C39 117(2) . . ?
C43 C43 C41 122(6) 2_756 . ?
C39 C43 C41 93.4(13) . . ?
N1 C43 C44 111.1(18) . 2_756 ?
C44 C43 C44 99.6(15) . 2_756 ?
C39 C43 C44 109.7(18) . 2_756 ?
C41 C43 C44 151(2) . 2_756 ?
C44 C43 C39 120(2) . 2_756 ?
C39 C43 C39 114.4(13) . 2_756 ?
C44 C43 C41 159(2) . 2_756 ?
C41 C43 C41 116(2) . 2_756 ?
N2 C35A C36A 120.7(12) . . ?
N2 C35B C36B 104.2(11) . . ?

loop_
_geom_bond_atom_site_label_1
_geom_bond_atom_site_label_2
_geom_bond_distance
_geom_bond_site_symmetry_2
_geom_bond_publ_flag
O2 C2 1.371(5) . ?
O2 B1 1.483(5) . ?
O1 C1 1.371(5) . ?
O1 B1 1.497(5) . ?
O1 N1 3.149(11) . ?
O3 C19 1.372(5) . ?
O3 B2 1.476(7) . ?
O6 C23 1.392(5) . ?
O6 B2 1.494(8) . ?
C3 C2 1.361(6) . ?
C3 C4 1.422(6) . ?
O4 C18 1.365(6) . ?
O4 B2 1.515(7) . ?
C1 C6 1.364(6) . ?
C1 C2 1.395(6) . ?
C4 C5 1.384(6) . ?
C4 C7 1.489(6) . ?
O5 C22 1.359(6) . ?
O5 B2 1.471(7) . ?
C6 C5 1.388(6) . ?
C16 C17 1.388(7) . ?
C16 C21 1.393(6) . ?
C16 C13 1.527(7) . ?
C5 C11 1.522(6) . ?
C24 C23 1.363(7) . ?
C24 C25 1.416(7) . ?
C17 C18 1.390(7) . ?
C18 C19 1.387(7) . ?
C21 C20 1.398(6) . ?
C21 C11 1.526(6) . ?
C10 C11 1.552(7) . ?
C10 C7 1.557(7) . ?
C12 C11 1.541(7) . ?
C12 C13 1.569(6) . ?
C23 C22 1.384(7) . ?
C7 C9 1.539(7) . ?
C7 C8 1.542(8) . ?
C25 C26 1.377(7) . ?
C25 C28 1.525(8) . ?
C19 C20 1.364(6) . ?
C14 C13 1.540(7) . ?
C13 C15 1.533(7) . ?
C26 C27 1.368(8) . ?
C26 C32 1.527(6) . ?
C32 C26 1.527(6) 2_756 ?
C32 C31 1.546(7) . ?
C32 C31 1.546(7) 2_756 ?
C29 C28 1.529(8) . ?
C22 C27 1.394(7) . ?
B1 O2 1.483(5) 2_756 ?
B1 O1 1.497(5) 2_756 ?
C28 C30 1.512(10) . ?
C28 C31 1.529(8) . ?
N2 C37 1.456(10) . ?
N2 C35B 1.480(9) . ?
N2 C35A 1.490(9) . ?
N2 C33 1.547(9) . ?
N2 O6 2.930(7) 2_756 ?
C37 C38 1.546(12) . ?
C33 C34 1.494(13) . ?
N1 C43 1.198(17) . ?
N1 C43 1.198(17) 2_756 ?
N1 C39 1.471(10) . ?
N1 C39 1.471(10) 2_756 ?
N1 C41 1.57(3) . ?
N1 C41 1.57(3) 2_756 ?
C40 C39 1.539(12) 2_756 ?
C40 C41 1.549(10) . ?
C39 C40 1.539(12) 2_756 ?
C39 C43 1.61(3) . ?
O7 C45 1.32(2) . ?
C44 O8 1.27(3) . ?
C44 C43 1.38(3) . ?
C44 C46 1.58(3) . ?
C46 O8 1.25(3) . ?
C41 C43 1.65(3) . ?
C35A C36A 1.540(9) . ?
C35B C36B 1.539(10) . ?
